data_4344791
loop_
_publ_author_name
'Plundrich, Gudrun T.'
'Wadepohl, Hubert'
'Gade, Lutz H.'

_publ_section_title
;
 Synthesis and Reactivity of Group 4 Metal Benzyl Complexes Supported by
 Carbazolide-Based PNP Pincer Ligands.
;
_journal_issue 1
_journal_name_full 'Inorganic chemistry'
_journal_page_first 353
_journal_paper_doi 10.1021/acs.inorgchem.5b02498
_journal_volume 55
_journal_year 2015
_chemical_formula_moiety 'C46 H46 Cl3 N P2 Ti'
_chemical_formula_sum 'C46 H46 Cl3 N P2 Ti'
_chemical_formula_weight 829.03
_space_group_crystal_system triclinic
_space_group_IT_number 2
_space_group_name_Hall '-P 1'
_space_group_name_H-M_alt 'P -1'
_symmetry_cell_setting triclinic
_symmetry_Int_Tables_number 2
_symmetry_space_group_name_Hall '-P 1'
_symmetry_space_group_name_H-M 'P -1'
_atom_sites_solution_hydrogens geom
_atom_sites_solution_primary iterative
_atom_sites_solution_secondary difmap
_audit_block_code ga_gp16
_audit_creation_date 2013-12-10
_audit_update_record 'Tue Dec 10 15:32:57 CET 2013'
_cell_angle_alpha 76.780(6)
_cell_angle_beta 77.212(7)
_cell_angle_gamma 71.266(8)
_cell_formula_units_Z 2
_cell_length_a 10.896(5)
_cell_length_b 11.191(5)
_cell_length_c 18.269(8)
_cell_measurement_reflns_used 8074
_cell_measurement_temperature 100(2)
_cell_measurement_theta_max 32.49
_cell_measurement_theta_min 2.33
_cell_volume 2027.1(16)
_computing_cell_refinement
;
SAINT 8.x (Bruker AXS, 1997-2012). Includes estimated systematic errors
 of the unit cell constants from Monte Carlo simulations.
;
_computing_data_collection 'SMART-5.631 (Bruker AXS, 2003)'
_computing_data_reduction 'SAINT 8.x (Bruker AXS, 1997-2011)'
_computing_molecular_graphics 'Olex2 (Dolomanov et al., 2009)'
_computing_publication_material 'encif (Wadepohl, 2009-13); encifer 1.4 (CCDC, 2011)'
_computing_structure_refinement 'ShelXL (Sheldrick, 2008)'
_computing_structure_solution 'SUPERFLIP (Palatinus, 2007-2009)'
_diffrn_ambient_environment 'perfluoro polyether oil'
_diffrn_ambient_temperature 100(1)
_diffrn_detector 'CCD plate'
_diffrn_detector_area_resol_mean 8.19
_diffrn_detector_type CCD-PXL-KAF2
_diffrn_measured_fraction_theta_full 1.000
_diffrn_measured_fraction_theta_max 0.933
_diffrn_measurement_device 'three-circle diffractometer'
_diffrn_measurement_device_type 'Bruker AXS Smart 1000'
_diffrn_measurement_method '\f- and \w-scans'
_diffrn_measurement_specimen_support 'polyimid foil'
_diffrn_radiation_monochromator graphite
_diffrn_radiation_probe x-ray
_diffrn_radiation_type MoK\a
_diffrn_radiation_wavelength 0.71073
_diffrn_reflns_av_R_equivalents 0.0341
_diffrn_reflns_av_unetI/netI 0.0336
_diffrn_reflns_laue_measured_fraction_full 1.000
_diffrn_reflns_laue_measured_fraction_max 0.933
_diffrn_reflns_limit_h_max 16
_diffrn_reflns_limit_h_min -16
_diffrn_reflns_limit_k_max 16
_diffrn_reflns_limit_k_min -16
_diffrn_reflns_limit_l_max 27
_diffrn_reflns_limit_l_min -27
_diffrn_reflns_number 52732
_diffrn_reflns_point_group_measured_fraction_full 1.000
_diffrn_reflns_point_group_measured_fraction_max 0.933
_diffrn_reflns_theta_full 25.242
_diffrn_reflns_theta_max 32.486
_diffrn_reflns_theta_min 1.950
_diffrn_source 'sealed X-Ray tube (Mo)'
_diffrn_source_type 'fine focus tube'
_diffrn_standards_number 0
_exptl_absorpt_coefficient_mu 0.522
_exptl_absorpt_correction_T_max 0.7464
_exptl_absorpt_correction_T_min 0.7144
_exptl_absorpt_correction_type multi-scan
_exptl_absorpt_process_details
;
multi-scan from symmetry-related measurements (Blessing 1995)
SADABS (Sheldrick & Bruker AXS, 2004-2008)
;
_exptl_crystal_colour black
_exptl_crystal_density_diffrn 1.358
_exptl_crystal_description irregular
_exptl_crystal_F_000 864
_exptl_crystal_size_max 0.17
_exptl_crystal_size_mid 0.11
_exptl_crystal_size_min 0.1
_refine_diff_density_max 0.942
_refine_diff_density_min -0.455
_refine_diff_density_rms 0.095
_refine_ls_extinction_method none
_refine_ls_goodness_of_fit_ref 1.050
_refine_ls_hydrogen_treatment mixed
_refine_ls_matrix_type full
_refine_ls_number_parameters 530
_refine_ls_number_reflns 13677
_refine_ls_number_restraints 38
_refine_ls_restrained_S_all 1.048
_refine_ls_R_factor_all 0.0614
_refine_ls_R_factor_gt 0.0455
_refine_ls_shift/su_max 0.000
_refine_ls_shift/su_mean 0.000
_refine_ls_structure_factor_coef Fsqd
_refine_ls_weighting_details 'w=1/[\s^2^(Fo^2^)+(0.0673P)^2^+1.2915P] where P=(Fo^2^+2Fc^2^)/3'
_refine_ls_weighting_scheme calc
_refine_ls_wR_factor_gt 0.1177
_refine_ls_wR_factor_ref 0.1294
_reflns_Friedel_coverage 0.000
_reflns_number_gt 10880
_reflns_number_total 13677
_reflns_threshold_expression 'I > 2\s(I)'
_cod_data_source_file ic5b02498_si_002.cif
_cod_data_source_block ga_gp16
_cod_database_code 4344791
_audit_block_refno 1929
_audit_block_usercomment gp431
_shelxl_version_number 2013-4
_shelx_space_group_comment
;
The symmetry employed for this shelxl refinement is uniquely defined
by the following loop, which should always be used as a source of
symmetry information in preference to the above space-group names.
They are only intended as comments.
;
_shelx_estimated_absorpt_t_max 0.950
_shelx_estimated_absorpt_t_min 0.916
_olex2_refinement_description
;
1. Fixed Uiso
 At 1.2 times of:
  All C(H) groups, All C(H,H) groups
 At 1.5 times of:
  All C(H,H,H) groups
2. Uiso/Uaniso restraints and constraints
C43A \\sim C43B \\sim C44A \\sim C44B \\sim C45A \\sim C45B \\sim C46A \\sim
C46B \\sim C47A \\sim C47B: within 1A with sigma of 0.04 and sigma for terminal
atoms of 0.04
3. Same fragment restrains
{C43A, C44A, C45A, C46A, C47A}
as
{C43B, C44B, C45B, C46B, C47B}
4. Others
 Sof(C43B)=Sof(H43B)=Sof(C44B)=Sof(H44B)=Sof(C45B)=Sof(H45B)=Sof(C46B)=
 Sof(H46B)=Sof(C47B)=Sof(H47B)=1-FVAR(1)
 Sof(C43A)=Sof(H43A)=Sof(C44A)=Sof(H44A)=Sof(C45A)=Sof(H45A)=Sof(C46A)=
 Sof(H46A)=Sof(C47A)=Sof(H47A)=FVAR(1)
5.a Secondary CH2 refined with riding coordinates:
 C14(H14A,H14B), C15(H15A,H15B)
5.b Aromatic/amide H refined with riding coordinates:
 C4(H4), C6(H6), C9(H9), C11(H11), C25(H25), C26(H26), C27(H27), C28(H28),
 C29(H29), C31(H31), C32(H32), C33(H33), C34(H34), C35(H35), C37(H37), C38(H38),
  C39(H39), C40(H40), C41(H41), C43A(H43A), C44A(H44A), C45A(H45A), C46A(H46A),
 C47A(H47A), C43B(H43B), C44B(H44B), C45B(H45B), C46B(H46B), C47B(H47B)
5.c Idealised Me refined as rotating group:
 C17(H17A,H17B,H17C), C18(H18A,H18B,H18C), C19(H19A,H19B,H19C), C21(H21A,H21B,
 H21C), C22(H22A,H22B,H22C), C23(H23A,H23B,H23C)
;

loop_
_symmetry_equiv_pos_as_xyz
'x, y, z'
'-x, -y, -z'

loop_
_atom_site_label
_atom_site_type_symbol
_atom_site_fract_x
_atom_site_fract_y
_atom_site_fract_z
_atom_site_U_iso_or_equiv
_atom_site_adp_type
_atom_site_occupancy
_atom_site_site_symmetry_order
_atom_site_calc_flag
_atom_site_refinement_flags_posn
_atom_site_refinement_flags_occupancy
_atom_site_disorder_assembly
_atom_site_disorder_group
Ti Ti 0.49176(3) 0.25326(3) 0.21339(2) 0.01447(7) Uani 1 1 d . . . .
Cl1 Cl 0.53197(5) 0.04175(4) 0.20259(3) 0.02825(10) Uani 1 1 d . . . .
Cl2 Cl 0.65766(4) 0.19700(4) 0.28226(3) 0.02573(9) Uani 1 1 d . . . .
Cl3 Cl 0.33048(4) 0.32013(4) 0.13548(2) 0.02140(9) Uani 1 1 d . . . .
P1 P 0.30080(4) 0.21652(4) 0.32482(2) 0.01575(8) Uani 1 1 d . . . .
P2 P 0.65721(4) 0.28930(4) 0.08840(2) 0.01531(8) Uani 1 1 d . . . .
N1 N 0.44756(12) 0.43666(13) 0.23269(7) 0.0148(2) Uani 1 1 d . . . .
C2 C 0.54616(14) 0.50010(14) 0.21010(8) 0.0142(3) Uani 1 1 d . . . .
C3 C 0.62841(14) 0.51326(14) 0.13970(8) 0.0148(3) Uani 1 1 d . . . .
C4 C 0.71758(15) 0.58199(16) 0.13246(9) 0.0182(3) Uani 1 1 d . . . .
H4 H 0.7737 0.5919 0.0850 0.022 Uiso 1 1 calc R . . .
C5 C 0.72973(16) 0.63758(15) 0.19094(9) 0.0182(3) Uani 1 1 d . . . .
C6 C 0.64038(16) 0.63281(15) 0.25793(9) 0.0178(3) Uani 1 1 d . . . .
H6 H 0.6415 0.6750 0.2973 0.021 Uiso 1 1 calc R . . .
C7 C 0.54900(15) 0.56544(15) 0.26680(9) 0.0155(3) Uani 1 1 d . . . .
C8 C 0.43963(15) 0.55118(15) 0.32639(9) 0.0157(3) Uani 1 1 d . . . .
C9 C 0.39045(16) 0.59908(16) 0.39434(9) 0.0186(3) Uani 1 1 d . . . .
H9 H 0.4352 0.6463 0.4104 0.022 Uiso 1 1 calc R . . .
C10 C 0.27526(16) 0.57741(16) 0.43873(9) 0.0186(3) Uani 1 1 d . . . .
C11 C 0.21264(15) 0.50815(16) 0.41193(9) 0.0184(3) Uani 1 1 d . . . .
H11 H 0.1329 0.4952 0.4413 0.022 Uiso 1 1 calc R . . .
C12 C 0.26024(14) 0.45724(15) 0.34495(9) 0.0159(3) Uani 1 1 d . . . .
C13 C 0.37802(14) 0.47774(14) 0.30204(9) 0.0147(3) Uani 1 1 d . . . .
C14 C 0.19030(14) 0.37953(15) 0.32239(9) 0.0173(3) Uani 1 1 d . . . .
H14A H 0.1687 0.4159 0.2705 0.021 Uiso 1 1 calc R . . .
H14B H 0.1077 0.3792 0.3583 0.021 Uiso 1 1 calc R . . .
C15 C 0.61827(15) 0.46346(15) 0.07186(9) 0.0162(3) Uani 1 1 d . . . .
H15A H 0.6792 0.4913 0.0272 0.019 Uiso 1 1 calc R . . .
H15B H 0.5280 0.5011 0.0599 0.019 Uiso 1 1 calc R . . .
C16 C 0.84363(18) 0.69519(18) 0.17935(11) 0.0243(3) Uani 1 1 d . . . .
C17 C 0.9722(2) 0.5844(2) 0.17354(17) 0.0420(5) Uani 1 1 d . . . .
H17A H 0.9699 0.5189 0.2194 0.063 Uiso 1 1 calc GR . . .
H17B H 1.0472 0.6175 0.1690 0.063 Uiso 1 1 calc GR . . .
H17C H 0.9811 0.5466 0.1286 0.063 Uiso 1 1 calc GR . . .
C18 C 0.8443(3) 0.7921(2) 0.10533(13) 0.0414(5) Uani 1 1 d . . . .
H18A H 0.8479 0.7507 0.0628 0.062 Uiso 1 1 calc GR . . .
H18B H 0.9213 0.8238 0.0966 0.062 Uiso 1 1 calc GR . . .
H18C H 0.7643 0.8640 0.1091 0.062 Uiso 1 1 calc GR . . .
C19 C 0.8378(2) 0.7615(2) 0.24438(12) 0.0349(5) Uani 1 1 d . . . .
H19A H 0.7549 0.8297 0.2498 0.052 Uiso 1 1 calc GR . . .
H19B H 0.9115 0.7985 0.2335 0.052 Uiso 1 1 calc GR . . .
H19C H 0.8433 0.6991 0.2918 0.052 Uiso 1 1 calc GR . . .
C20 C 0.21421(17) 0.62655(17) 0.51426(10) 0.0222(3) Uani 1 1 d . . . .
C21 C 0.2005(2) 0.5132(2) 0.57741(11) 0.0297(4) Uani 1 1 d . . . .
H21A H 0.1395 0.4738 0.5666 0.045 Uiso 1 1 calc GR . . .
H21B H 0.1667 0.5432 0.6264 0.045 Uiso 1 1 calc GR . . .
H21C H 0.2865 0.4498 0.5798 0.045 Uiso 1 1 calc GR . . .
C22 C 0.07842(19) 0.72073(19) 0.50717(11) 0.0294(4) Uani 1 1 d . . . .
H22A H 0.0868 0.7934 0.4666 0.044 Uiso 1 1 calc GR . . .
H22B H 0.0392 0.7516 0.5555 0.044 Uiso 1 1 calc GR . . .
H22C H 0.0222 0.6775 0.4948 0.044 Uiso 1 1 calc GR . . .
C23 C 0.2975(2) 0.6950(2) 0.53645(12) 0.0361(5) Uani 1 1 d . . . .
H23A H 0.3862 0.6372 0.5392 0.054 Uiso 1 1 calc GR . . .
H23B H 0.2577 0.7203 0.5862 0.054 Uiso 1 1 calc GR . . .
H23C H 0.3020 0.7713 0.4982 0.054 Uiso 1 1 calc GR . . .
C24 C 0.20721(16) 0.11889(17) 0.31046(9) 0.0194(3) Uani 1 1 d . . . .
C25 C 0.26060(18) -0.01433(18) 0.31953(10) 0.0244(3) Uani 1 1 d . . . .
H25 H 0.3477 -0.0519 0.3302 0.029 Uiso 1 1 calc R . . .
C26 C 0.1885(2) -0.0918(2) 0.31324(11) 0.0312(4) Uani 1 1 d . . . .
H26 H 0.2259 -0.1820 0.3195 0.037 Uiso 1 1 calc R . . .
C27 C 0.0622(2) -0.0379(2) 0.29791(12) 0.0366(5) Uani 1 1 d . . . .
H27 H 0.0124 -0.0913 0.2941 0.044 Uiso 1 1 calc R . . .
C28 C 0.0075(2) 0.0928(2) 0.28813(13) 0.0359(5) Uani 1 1 d . . . .
H28 H -0.0797 0.1292 0.2776 0.043 Uiso 1 1 calc R . . .
C29 C 0.08015(17) 0.1722(2) 0.29360(11) 0.0262(4) Uani 1 1 d . . . .
H29 H 0.0429 0.2625 0.2858 0.031 Uiso 1 1 calc R . . .
C30 C 0.32289(16) 0.16300(15) 0.42432(9) 0.0183(3) Uani 1 1 d . . . .
C31 C 0.24439(17) 0.09291(18) 0.47550(10) 0.0231(3) Uani 1 1 d . . . .
H31 H 0.1810 0.0695 0.4579 0.028 Uiso 1 1 calc R . . .
C32 C 0.25858(19) 0.05750(19) 0.55183(10) 0.0268(4) Uani 1 1 d . . . .
H32 H 0.2056 0.0092 0.5860 0.032 Uiso 1 1 calc R . . .
C33 C 0.3500(2) 0.09238(18) 0.57839(10) 0.0264(4) Uani 1 1 d . . . .
H33 H 0.3590 0.0689 0.6307 0.032 Uiso 1 1 calc R . . .
C34 C 0.42772(19) 0.16166(18) 0.52802(10) 0.0254(3) Uani 1 1 d . . . .
H34 H 0.4903 0.1856 0.5461 0.030 Uiso 1 1 calc R . . .
C35 C 0.41531(17) 0.19673(17) 0.45111(10) 0.0217(3) Uani 1 1 d . . . .
H35 H 0.4698 0.2436 0.4170 0.026 Uiso 1 1 calc R . . .
C36 C 0.64007(16) 0.24996(15) 0.00044(9) 0.0180(3) Uani 1 1 d . . . .
C37 C 0.70966(17) 0.29567(17) -0.06859(10) 0.0220(3) Uani 1 1 d . . . .
H37 H 0.7639 0.3477 -0.0693 0.026 Uiso 1 1 calc R . . .
C38 C 0.69948(19) 0.26506(18) -0.13618(10) 0.0250(3) Uani 1 1 d . . . .
H38 H 0.7469 0.2961 -0.1830 0.030 Uiso 1 1 calc R . . .
C39 C 0.62011(19) 0.18919(18) -0.13536(10) 0.0259(4) Uani 1 1 d . . . .
H39 H 0.6136 0.1681 -0.1816 0.031 Uiso 1 1 calc R . . .
C40 C 0.55094(19) 0.14454(18) -0.06763(11) 0.0265(4) Uani 1 1 d . . . .
H40 H 0.4963 0.0932 -0.0674 0.032 Uiso 1 1 calc R . . .
C41 C 0.56058(17) 0.17431(17) 0.00069(10) 0.0225(3) Uani 1 1 d . . . .
H41 H 0.5129 0.1429 0.0473 0.027 Uiso 1 1 calc R . . .
C42 C 0.83253(15) 0.22461(16) 0.09072(9) 0.0195(3) Uani 1 1 d . . . .
C43A C 0.9128(7) 0.3067(7) 0.0811(5) 0.0304(15) Uani 0.534(15) 1 d . P A 1
H43A H 0.8764 0.3970 0.0721 0.036 Uiso 0.534(15) 1 calc R P A 1
C44A C 1.0460(9) 0.2520(8) 0.0849(6) 0.0337(17) Uani 0.534(15) 1 d . P A 1
H44A H 1.1015 0.3052 0.0788 0.040 Uiso 0.534(15) 1 calc R P A 1
C45A C 1.0967(10) 0.1212(11) 0.0976(14) 0.025(2) Uani 0.534(15) 1 d . P A 1
H45A H 1.1879 0.0843 0.0993 0.030 Uiso 0.534(15) 1 calc R P A 1
C46A C 1.0172(4) 0.0426(4) 0.1081(5) 0.0302(13) Uani 0.534(15) 1 d . P A 1
H46A H 1.0535 -0.0478 0.1158 0.036 Uiso 0.534(15) 1 calc R P A 1
C47A C 0.8826(4) 0.0972(4) 0.1071(5) 0.0245(12) Uani 0.534(15) 1 d . P A 1
H47A H 0.8263 0.0437 0.1182 0.029 Uiso 0.534(15) 1 calc R P A 1
C43B C 0.9107(9) 0.2816(10) 0.1083(7) 0.038(2) Uani 0.466(15) 1 d . P A 2
H43B H 0.8726 0.3642 0.1220 0.045 Uiso 0.466(15) 1 calc R P A 2
C44B C 1.0461(10) 0.2252(12) 0.1075(7) 0.040(2) Uani 0.466(15) 1 d . P A 2
H44B H 1.0975 0.2710 0.1188 0.048 Uiso 0.466(15) 1 calc R P A 2
C45B C 1.1042(13) 0.1054(13) 0.0908(16) 0.032(3) Uani 0.466(15) 1 d . P A 2
H45B H 1.1946 0.0650 0.0933 0.038 Uiso 0.466(15) 1 calc R P A 2
C46B C 1.0309(6) 0.0447(5) 0.0705(6) 0.0382(16) Uani 0.466(15) 1 d . P A 2
H46B H 1.0714 -0.0380 0.0571 0.046 Uiso 0.466(15) 1 calc R P A 2
C47B C 0.8978(5) 0.1009(4) 0.0688(6) 0.0300(14) Uani 0.466(15) 1 d . P A 2
H47B H 0.8491 0.0574 0.0529 0.036 Uiso 0.466(15) 1 calc R P A 2

loop_
_atom_site_aniso_label
_atom_site_aniso_U_11
_atom_site_aniso_U_22
_atom_site_aniso_U_33
_atom_site_aniso_U_23
_atom_site_aniso_U_13
_atom_site_aniso_U_12
Ti 0.01047(12) 0.02006(13) 0.01293(12) -0.00289(9) -0.00019(9) -0.00551(10)
Cl1 0.0306(2) 0.02269(19) 0.0318(2) -0.00723(16) -0.00185(17) -0.00831(16)
Cl2 0.01868(18) 0.0313(2) 0.0254(2) -0.00098(16) -0.00827(15) -0.00422(15)
Cl3 0.01489(16) 0.0315(2) 0.01988(18) -0.00644(15) -0.00529(13) -0.00633(14)
P1 0.01199(17) 0.02074(19) 0.01524(18) -0.00388(14) -0.00054(13) -0.00618(14)
P2 0.01262(17) 0.01913(18) 0.01359(17) -0.00274(14) -0.00173(13) -0.00400(14)
N1 0.0111(5) 0.0205(6) 0.0134(6) -0.0039(5) 0.0003(4) -0.0059(5)
C2 0.0114(6) 0.0170(6) 0.0144(6) -0.0025(5) -0.0014(5) -0.0047(5)
C3 0.0126(6) 0.0174(6) 0.0131(6) -0.0023(5) -0.0004(5) -0.0038(5)
C4 0.0158(7) 0.0212(7) 0.0159(7) -0.0015(5) 0.0018(5) -0.0071(6)
C5 0.0162(7) 0.0199(7) 0.0191(7) -0.0015(6) -0.0012(6) -0.0084(6)
C6 0.0173(7) 0.0207(7) 0.0169(7) -0.0038(5) -0.0013(5) -0.0081(6)
C7 0.0130(6) 0.0193(7) 0.0141(6) -0.0027(5) -0.0001(5) -0.0061(5)
C8 0.0136(6) 0.0180(7) 0.0152(7) -0.0034(5) -0.0005(5) -0.0049(5)
C9 0.0176(7) 0.0215(7) 0.0178(7) -0.0062(6) 0.0003(6) -0.0072(6)
C10 0.0168(7) 0.0217(7) 0.0158(7) -0.0052(6) 0.0017(5) -0.0048(6)
C11 0.0137(6) 0.0217(7) 0.0176(7) -0.0038(6) 0.0024(5) -0.0051(6)
C12 0.0103(6) 0.0186(7) 0.0174(7) -0.0033(5) 0.0000(5) -0.0036(5)
C13 0.0112(6) 0.0178(7) 0.0142(6) -0.0030(5) -0.0004(5) -0.0040(5)
C14 0.0104(6) 0.0217(7) 0.0191(7) -0.0040(6) 0.0011(5) -0.0057(5)
C15 0.0154(6) 0.0202(7) 0.0118(6) -0.0013(5) -0.0019(5) -0.0048(5)
C16 0.0216(8) 0.0288(8) 0.0260(9) -0.0043(7) 0.0011(6) -0.0157(7)
C17 0.0204(9) 0.0397(12) 0.0695(17) -0.0126(11) -0.0042(10) -0.0133(8)
C18 0.0544(14) 0.0436(12) 0.0341(11) 0.0032(9) -0.0001(10) -0.0363(11)
C19 0.0380(11) 0.0460(12) 0.0336(10) -0.0097(9) -0.0012(8) -0.0304(10)
C20 0.0219(8) 0.0273(8) 0.0175(7) -0.0086(6) 0.0036(6) -0.0082(6)
C21 0.0327(10) 0.0353(10) 0.0182(8) -0.0049(7) 0.0004(7) -0.0086(8)
C22 0.0271(9) 0.0299(9) 0.0245(9) -0.0089(7) 0.0070(7) -0.0034(7)
C23 0.0360(11) 0.0508(13) 0.0310(10) -0.0257(9) 0.0085(8) -0.0216(10)
C24 0.0179(7) 0.0273(8) 0.0165(7) -0.0064(6) 0.0008(6) -0.0115(6)
C25 0.0252(8) 0.0269(8) 0.0220(8) -0.0045(6) -0.0015(6) -0.0101(7)
C26 0.0423(11) 0.0326(10) 0.0242(9) -0.0050(7) 0.0011(8) -0.0223(9)
C27 0.0437(12) 0.0521(13) 0.0288(10) -0.0127(9) 0.0012(8) -0.0345(11)
C28 0.0217(9) 0.0571(14) 0.0373(11) -0.0158(10) -0.0037(8) -0.0181(9)
C29 0.0182(8) 0.0354(10) 0.0280(9) -0.0101(7) -0.0032(6) -0.0088(7)
C30 0.0159(7) 0.0198(7) 0.0179(7) -0.0042(6) -0.0016(5) -0.0033(6)
C31 0.0193(7) 0.0290(8) 0.0202(8) -0.0036(6) -0.0004(6) -0.0084(6)
C32 0.0283(9) 0.0293(9) 0.0204(8) -0.0015(7) -0.0002(7) -0.0093(7)
C33 0.0321(9) 0.0269(8) 0.0173(8) -0.0050(6) -0.0023(7) -0.0051(7)
C34 0.0294(9) 0.0276(8) 0.0221(8) -0.0055(7) -0.0085(7) -0.0083(7)
C35 0.0226(8) 0.0238(8) 0.0200(8) -0.0032(6) -0.0043(6) -0.0083(6)
C36 0.0170(7) 0.0192(7) 0.0158(7) -0.0051(5) -0.0036(5) -0.0005(5)
C37 0.0208(7) 0.0242(8) 0.0189(7) -0.0045(6) -0.0016(6) -0.0043(6)
C38 0.0279(9) 0.0265(8) 0.0162(7) -0.0045(6) -0.0018(6) -0.0021(7)
C39 0.0277(9) 0.0271(8) 0.0212(8) -0.0093(6) -0.0097(7) 0.0018(7)
C40 0.0278(9) 0.0289(9) 0.0272(9) -0.0122(7) -0.0074(7) -0.0070(7)
C41 0.0232(8) 0.0263(8) 0.0198(8) -0.0072(6) -0.0030(6) -0.0075(6)
C42 0.0139(7) 0.0255(8) 0.0167(7) -0.0014(6) -0.0026(5) -0.0039(6)
C43A 0.0159(18) 0.021(2) 0.052(4) -0.004(2) -0.005(2) -0.0040(16)
C44A 0.020(2) 0.028(3) 0.053(5) -0.011(3) -0.007(3) -0.004(2)
C45A 0.014(3) 0.035(4) 0.027(4) -0.009(3) -0.004(3) -0.005(3)
C46A 0.0195(18) 0.0214(17) 0.045(4) -0.002(2) -0.011(2) 0.0025(13)
C47A 0.0178(16) 0.0208(16) 0.035(3) -0.0058(17) -0.0064(17) -0.0032(12)
C43B 0.021(3) 0.034(4) 0.062(6) -0.022(4) -0.019(4) 0.005(3)
C44B 0.018(3) 0.047(5) 0.060(6) -0.011(4) -0.021(4) -0.002(3)
C45B 0.016(3) 0.033(4) 0.029(6) 0.000(4) 0.001(3) 0.011(2)
C46B 0.031(3) 0.028(2) 0.043(4) 0.000(3) -0.007(3) 0.0039(18)
C47B 0.028(2) 0.0219(19) 0.037(4) -0.006(2) -0.008(2) -0.0009(15)

loop_
_atom_type_symbol
_atom_type_description
_atom_type_scat_dispersion_real
_atom_type_scat_dispersion_imag
_atom_type_scat_source
C C 0.0033 0.0016 'International Tables Vol C Tables 4.2.6.8 and 6.1.1.4'
H H 0.0000 0.0000 'International Tables Vol C Tables 4.2.6.8 and 6.1.1.4'
Cl Cl 0.1484 0.1585 'International Tables Vol C Tables 4.2.6.8 and 6.1.1.4'
N N 0.0061 0.0033 'International Tables Vol C Tables 4.2.6.8 and 6.1.1.4'
P P 0.1023 0.0942 'International Tables Vol C Tables 4.2.6.8 and 6.1.1.4'
Ti Ti 0.2776 0.4457 'International Tables Vol C Tables 4.2.6.8 and 6.1.1.4'

loop_
_geom_angle_atom_site_label_1
_geom_angle_atom_site_label_2
_geom_angle_atom_site_label_3
_geom_angle
Cl1 Ti Cl3 91.53(2)
Cl1 Ti P1 86.34(2)
Cl1 Ti P2 91.05(2)
Cl2 Ti Cl1 90.42(2)
Cl2 Ti Cl3 175.61(2)
Cl2 Ti P1 99.00(4)
Cl2 Ti P2 89.67(4)
Cl3 Ti P1 85.06(4)
Cl3 Ti P2 86.36(4)
P2 Ti P1 170.960(17)
N1 Ti Cl1 174.84(4)
N1 Ti Cl2 88.57(4)
N1 Ti Cl3 89.84(4)
N1 Ti P1 88.82(4)
N1 Ti P2 94.01(4)
C14 P1 Ti 101.19(6)
C24 P1 Ti 115.90(6)
C24 P1 C14 106.62(8)
C24 P1 C30 104.03(8)
C30 P1 Ti 123.30(6)
C30 P1 C14 104.09(7)
C15 P2 Ti 100.05(5)
C36 P2 Ti 120.36(6)
C36 P2 C15 105.23(7)
C42 P2 Ti 119.12(6)
C42 P2 C15 107.60(8)
C42 P2 C36 103.12(8)
C2 N1 Ti 118.66(10)
C2 N1 C13 104.24(12)
C13 N1 Ti 124.01(10)
C3 C2 N1 128.93(14)
C3 C2 C7 119.36(14)
C7 C2 N1 111.48(13)
C2 C3 C15 123.10(14)
C4 C3 C2 117.11(14)
C4 C3 C15 119.69(13)
C3 C4 H4 118.0
C3 C4 C5 123.96(14)
C5 C4 H4 118.0
C4 C5 C16 118.72(14)
C6 C5 C4 118.07(15)
C6 C5 C16 123.16(15)
C5 C6 H6 120.4
C5 C6 C7 119.20(15)
C7 C6 H6 120.4
C2 C7 C8 106.26(13)
C6 C7 C2 121.81(14)
C6 C7 C8 131.84(15)
C9 C8 C7 132.30(14)
C9 C8 C13 121.61(14)
C13 C8 C7 106.03(13)
C8 C9 H9 120.1
C8 C9 C10 119.75(15)
C10 C9 H9 120.1
C9 C10 C11 117.70(15)
C9 C10 C20 123.24(15)
C11 C10 C20 119.06(14)
C10 C11 H11 118.0
C12 C11 C10 123.99(15)
C12 C11 H11 118.0
C11 C12 C13 117.30(14)
C11 C12 C14 120.45(14)
C13 C12 C14 122.20(14)
C8 C13 N1 111.51(13)
C12 C13 N1 128.90(14)
C12 C13 C8 119.57(14)
P1 C14 H14A 110.3
P1 C14 H14B 110.3
C12 C14 P1 107.13(11)
C12 C14 H14A 110.3
C12 C14 H14B 110.3
H14A C14 H14B 108.5
P2 C15 H15A 109.1
P2 C15 H15B 109.1
C3 C15 P2 112.40(11)
C3 C15 H15A 109.1
C3 C15 H15B 109.1
H15A C15 H15B 107.9
C5 C16 C17 107.42(15)
C18 C16 C5 110.17(16)
C18 C16 C17 108.96(18)
C19 C16 C5 112.80(15)
C19 C16 C17 108.92(18)
C19 C16 C18 108.50(17)
C16 C17 H17A 109.5
C16 C17 H17B 109.5
C16 C17 H17C 109.5
H17A C17 H17B 109.5
H17A C17 H17C 109.5
H17B C17 H17C 109.5
C16 C18 H18A 109.5
C16 C18 H18B 109.5
C16 C18 H18C 109.5
H18A C18 H18B 109.5
H18A C18 H18C 109.5
H18B C18 H18C 109.5
C16 C19 H19A 109.5
C16 C19 H19B 109.5
C16 C19 H19C 109.5
H19A C19 H19B 109.5
H19A C19 H19C 109.5
H19B C19 H19C 109.5
C21 C20 C10 109.08(15)
C22 C20 C10 109.47(15)
C22 C20 C21 109.27(15)
C23 C20 C10 112.19(15)
C23 C20 C21 108.59(17)
C23 C20 C22 108.20(17)
C20 C21 H21A 109.5
C20 C21 H21B 109.5
C20 C21 H21C 109.5
H21A C21 H21B 109.5
H21A C21 H21C 109.5
H21B C21 H21C 109.5
C20 C22 H22A 109.5
C20 C22 H22B 109.5
C20 C22 H22C 109.5
H22A C22 H22B 109.5
H22A C22 H22C 109.5
H22B C22 H22C 109.5
C20 C23 H23A 109.5
C20 C23 H23B 109.5
C20 C23 H23C 109.5
H23A C23 H23B 109.5
H23A C23 H23C 109.5
H23B C23 H23C 109.5
C25 C24 P1 119.67(13)
C29 C24 P1 121.67(14)
C29 C24 C25 118.60(16)
C24 C25 H25 119.5
C26 C25 C24 120.92(18)
C26 C25 H25 119.5
C25 C26 H26 120.1
C27 C26 C25 119.8(2)
C27 C26 H26 120.1
C26 C27 H27 119.7
C28 C27 C26 120.55(18)
C28 C27 H27 119.7
C27 C28 H28 119.9
C27 C28 C29 120.1(2)
C29 C28 H28 119.9
C24 C29 C28 120.00(19)
C24 C29 H29 120.0
C28 C29 H29 120.0
C31 C30 P1 121.10(13)
C35 C30 P1 119.79(13)
C35 C30 C31 119.06(16)
C30 C31 H31 119.8
C32 C31 C30 120.44(17)
C32 C31 H31 119.8
C31 C32 H32 119.9
C31 C32 C33 120.29(17)
C33 C32 H32 119.9
C32 C33 H33 120.3
C34 C33 C32 119.46(17)
C34 C33 H33 120.3
C33 C34 H34 119.6
C33 C34 C35 120.80(17)
C35 C34 H34 119.6
C30 C35 C34 119.95(16)
C30 C35 H35 120.0
C34 C35 H35 120.0
C37 C36 P2 119.18(13)
C41 C36 P2 121.37(13)
C41 C36 C37 119.45(15)
C36 C37 H37 120.0
C38 C37 C36 120.05(17)
C38 C37 H37 120.0
C37 C38 H38 120.0
C39 C38 C37 120.10(17)
C39 C38 H38 120.0
C38 C39 H39 120.0
C40 C39 C38 120.05(16)
C40 C39 H39 120.0
C39 C40 H40 119.8
C39 C40 C41 120.41(17)
C41 C40 H40 119.8
C36 C41 C40 119.93(17)
C36 C41 H41 120.0
C40 C41 H41 120.0
C43A C42 P2 121.0(3)
C47A C42 P2 118.2(2)
C47A C42 C43A 120.6(4)
C43B C42 P2 127.0(4)
C43B C42 C47B 115.2(4)
C47B C42 P2 117.7(2)
C42 C43A H43A 120.7
C44A C43A C42 118.7(6)
C44A C43A H43A 120.7
C43A C44A H44A 120.1
C45A C44A C43A 119.8(8)
C45A C44A H44A 120.1
C44A C45A H45A 119.6
C44A C45A C46A 120.9(8)
C46A C45A H45A 119.6
C45A C46A H46A 120.3
C45A C46A C47A 119.4(6)
C47A C46A H46A 120.3
C42 C47A C46A 120.4(3)
C42 C47A H47A 119.8
C46A C47A H47A 119.8
C42 C43B H43B 118.4
C42 C43B C44B 123.2(8)
C44B C43B H43B 118.4
C43B C44B H44B 119.8
C45B C44B C43B 120.4(10)
C45B C44B H44B 119.8
C44B C45B H45B 120.5
C46B C45B C44B 118.9(10)
C46B C45B H45B 120.5
C45B C46B H46B 119.4
C45B C46B C47B 121.2(7)
C47B C46B H46B 119.4
C42 C47B H47B 119.6
C46B C47B C42 120.9(5)
C46B C47B H47B 119.6

loop_
_geom_bond_atom_site_label_1
_geom_bond_atom_site_label_2
_geom_bond_distance
Ti Cl1 2.3115(11)
Ti Cl2 2.2715(9)
Ti Cl3 2.3344(9)
Ti P1 2.6332(10)
Ti P2 2.6173(10)
Ti N1 2.0469(16)
P1 C14 1.8318(18)
P1 C24 1.8076(17)
P1 C30 1.8232(19)
P2 C15 1.8238(18)
P2 C36 1.8221(18)
P2 C42 1.8188(18)
N1 C2 1.4101(19)
N1 C13 1.417(2)
C2 C3 1.402(2)
C2 C7 1.408(2)
C3 C4 1.389(2)
C3 C15 1.508(2)
C4 H4 0.9500
C4 C5 1.402(2)
C5 C6 1.387(2)
C5 C16 1.528(2)
C6 H6 0.9500
C6 C7 1.393(2)
C7 C8 1.449(2)
C8 C9 1.393(2)
C8 C13 1.406(2)
C9 H9 0.9500
C9 C10 1.395(2)
C10 C11 1.403(2)
C10 C20 1.535(2)
C11 H11 0.9500
C11 C12 1.392(2)
C12 C13 1.406(2)
C12 C14 1.495(2)
C14 H14A 0.9900
C14 H14B 0.9900
C15 H15A 0.9900
C15 H15B 0.9900
C16 C17 1.546(3)
C16 C18 1.528(3)
C16 C19 1.518(3)
C17 H17A 0.9800
C17 H17B 0.9800
C17 H17C 0.9800
C18 H18A 0.9800
C18 H18B 0.9800
C18 H18C 0.9800
C19 H19A 0.9800
C19 H19B 0.9800
C19 H19C 0.9800
C20 C21 1.530(3)
C20 C22 1.529(3)
C20 C23 1.525(3)
C21 H21A 0.9800
C21 H21B 0.9800
C21 H21C 0.9800
C22 H22A 0.9800
C22 H22B 0.9800
C22 H22C 0.9800
C23 H23A 0.9800
C23 H23B 0.9800
C23 H23C 0.9800
C24 C25 1.400(3)
C24 C29 1.393(2)
C25 H25 0.9500
C25 C26 1.380(3)
C26 H26 0.9500
C26 C27 1.377(3)
C27 H27 0.9500
C27 C28 1.376(4)
C28 H28 0.9500
C28 C29 1.397(3)
C29 H29 0.9500
C30 C31 1.401(2)
C30 C35 1.394(2)
C31 H31 0.9500
C31 C32 1.389(3)
C32 H32 0.9500
C32 C33 1.389(3)
C33 H33 0.9500
C33 C34 1.384(3)
C34 H34 0.9500
C34 C35 1.394(3)
C35 H35 0.9500
C36 C37 1.399(2)
C36 C41 1.391(2)
C37 H37 0.9500
C37 C38 1.390(2)
C38 H38 0.9500
C38 C39 1.389(3)
C39 H39 0.9500
C39 C40 1.377(3)
C40 H40 0.9500
C40 C41 1.397(2)
C41 H41 0.9500
C42 C43A 1.418(8)
C42 C47A 1.341(4)
C42 C43B 1.342(10)
C42 C47B 1.441(6)
C43A H43A 0.9500
C43A C44A 1.393(8)
C44A H44A 0.9500
C44A C45A 1.373(11)
C45A H45A 0.9500
C45A C46A 1.378(10)
C46A H46A 0.9500
C46A C47A 1.398(5)
C47A H47A 0.9500
C43B H43B 0.9500
C43B C44B 1.405(10)
C44B H44B 0.9500
C44B C45B 1.360(12)
C45B H45B 0.9500
C45B C46B 1.353(12)
C46B H46B 0.9500
C46B C47B 1.387(7)
C47B H47B 0.9500

loop_
_geom_torsion_atom_site_label_1
_geom_torsion_atom_site_label_2
_geom_torsion_atom_site_label_3
_geom_torsion_atom_site_label_4
_geom_torsion
Ti P1 C14 C12 -66.16(11)
Ti P1 C24 C25 76.72(14)
Ti P1 C24 C29 -106.03(14)
Ti P1 C30 C31 -151.83(12)
Ti P1 C30 C35 30.99(16)
Ti P2 C15 C3 54.84(11)
Ti P2 C36 C37 165.83(11)
Ti P2 C36 C41 -14.94(16)
Ti P2 C42 C43A -112.3(4)
Ti P2 C42 C47A 63.1(4)
Ti P2 C42 C43B -87.7(7)
Ti P2 C42 C47B 94.8(5)
Ti N1 C2 C3 49.8(2)
Ti N1 C2 C7 -135.86(11)
Ti N1 C13 C8 133.40(12)
Ti N1 C13 C12 -48.4(2)
P1 C24 C25 C26 176.24(14)
P1 C24 C29 C28 -175.54(15)
P1 C30 C31 C32 -177.24(14)
P1 C30 C35 C34 176.66(14)
P2 C36 C37 C38 179.00(13)
P2 C36 C41 C40 -179.16(14)
P2 C42 C43A C44A 178.7(5)
P2 C42 C47A C46A 178.7(4)
P2 C42 C43B C44B -179.0(6)
P2 C42 C47B C46B -178.9(4)
N1 C2 C3 C4 179.63(15)
N1 C2 C3 C15 3.3(2)
N1 C2 C7 C6 178.56(14)
N1 C2 C7 C8 -4.57(17)
C2 N1 C13 C8 -6.78(17)
C2 N1 C13 C12 171.40(16)
C2 C3 C4 C5 0.2(2)
C2 C3 C15 P2 -64.72(17)
C2 C7 C8 C9 -176.92(17)
C2 C7 C8 C13 0.22(17)
C3 C2 C7 C6 -6.5(2)
C3 C2 C7 C8 170.38(14)
C3 C4 C5 C6 -5.5(2)
C3 C4 C5 C16 171.91(16)
C4 C3 C15 P2 119.02(14)
C4 C5 C6 C7 4.7(2)
C4 C5 C16 C17 -64.8(2)
C4 C5 C16 C18 53.8(2)
C4 C5 C16 C19 175.22(17)
C5 C6 C7 C2 1.1(2)
C5 C6 C7 C8 -174.88(16)
C6 C5 C16 C17 112.5(2)
C6 C5 C16 C18 -128.91(19)
C6 C5 C16 C19 -7.5(3)
C6 C7 C8 C9 -0.5(3)
C6 C7 C8 C13 176.66(17)
C7 C2 C3 C4 5.7(2)
C7 C2 C3 C15 -170.66(14)
C7 C8 C9 C10 174.91(17)
C7 C8 C13 N1 4.17(17)
C7 C8 C13 C12 -174.19(14)
C8 C9 C10 C11 -0.6(2)
C8 C9 C10 C20 179.99(16)
C9 C8 C13 N1 -178.31(14)
C9 C8 C13 C12 3.3(2)
C9 C10 C11 C12 1.7(3)
C9 C10 C20 C21 -123.25(18)
C9 C10 C20 C22 117.24(19)
C9 C10 C20 C23 -2.9(3)
C10 C11 C12 C13 -0.3(2)
C10 C11 C12 C14 177.23(15)
C11 C10 C20 C21 57.4(2)
C11 C10 C20 C22 -62.2(2)
C11 C10 C20 C23 177.71(17)
C11 C12 C13 N1 179.75(15)
C11 C12 C13 C8 -2.2(2)
C11 C12 C14 P1 -115.01(14)
C13 N1 C2 C3 -167.42(15)
C13 N1 C2 C7 6.91(17)
C13 C8 C9 C10 -1.9(2)
C13 C12 C14 P1 62.37(17)
C14 P1 C24 C25 -171.56(13)
C14 P1 C24 C29 5.69(16)
C14 P1 C30 C31 94.32(15)
C14 P1 C30 C35 -82.85(15)
C14 C12 C13 N1 2.3(3)
C14 C12 C13 C8 -179.66(14)
C15 P2 C36 C37 54.17(15)
C15 P2 C36 C41 -126.59(14)
C15 P2 C42 C43A 0.4(5)
C15 P2 C42 C47A 175.8(4)
C15 P2 C42 C43B 25.0(7)
C15 P2 C42 C47B -152.5(5)
C15 C3 C4 C5 176.69(15)
C16 C5 C6 C7 -172.58(15)
C20 C10 C11 C12 -178.87(16)
C24 P1 C14 C12 172.25(11)
C24 P1 C30 C31 -17.19(16)
C24 P1 C30 C35 165.63(14)
C24 C25 C26 C27 -0.1(3)
C25 C24 C29 C28 1.7(3)
C25 C26 C27 C28 0.6(3)
C26 C27 C28 C29 0.1(3)
C27 C28 C29 C24 -1.3(3)
C29 C24 C25 C26 -1.1(3)
C30 P1 C14 C12 62.64(12)
C30 P1 C24 C25 -61.90(15)
C30 P1 C24 C29 115.35(15)
C30 C31 C32 C33 0.7(3)
C31 C30 C35 C34 -0.6(3)
C31 C32 C33 C34 -0.6(3)
C32 C33 C34 C35 0.0(3)
C33 C34 C35 C30 0.6(3)
C35 C30 C31 C32 0.0(3)
C36 P2 C15 C3 -179.69(11)
C36 P2 C42 C43A 111.3(5)
C36 P2 C42 C47A -73.3(4)
C36 P2 C42 C43B 135.9(7)
C36 P2 C42 C47B -41.6(5)
C36 C37 C38 C39 0.1(3)
C37 C36 C41 C40 0.1(3)
C37 C38 C39 C40 0.2(3)
C38 C39 C40 C41 -0.4(3)
C39 C40 C41 C36 0.3(3)
C41 C36 C37 C38 -0.2(2)
C42 P2 C15 C3 -70.23(12)
C42 P2 C36 C37 -58.48(15)
C42 P2 C36 C41 120.75(15)
C42 C43A C44A C45A 0.2(16)
C42 C43B C44B C45B -2.2(19)
C43A C42 C47A C46A -5.9(7)
C43A C42 C43B C44B -98(2)
C43A C42 C47B C46B 26.8(7)
C43A C44A C45A C46A -1(3)
C44A C45A C46A C47A -1(2)
C45A C46A C47A C42 4.9(13)
C47A C42 C43A C44A 3.4(9)
C47A C42 C43B C44B 28.1(9)
C47A C42 C47B C46B -80.3(8)
C43B C42 C43A C44A 65.6(17)
C43B C42 C47A C46A -25.7(7)
C43B C42 C47B C46B 3.4(8)
C43B C44B C45B C46B 4(3)
C44B C45B C46B C47B -2(3)
C45B C46B C47B C42 -1.7(16)
C47B C42 C43A C44A -27.9(8)
C47B C42 C47A C46A 82.1(7)
C47B C42 C43B C44B -1.4(10)
